data_8104857
loop_
_publ_author_name
'Bai, Wen-Jing'
'Jia, Mei-Ye'
'Nie, Feng-Mei'

_publ_section_title
;
 Crystal structure of
 N,N&#x2032;-(2-hydroxypropane-1,3-diyl)bis(pyridine-2-aldimine)-\k 5
 N,N&#x2032;,N&#x2032;&#x2032;,N&#x2032;&#x2032;&#x2032;,O]-tris(nitrato-\k
 2 O,O&#x2032;) cerium(III), C15H16CeN7O10
;
_journal_issue 2
_journal_name_full 'Zeitschrift f\"ur Kristallographie - New Crystal Structures'
_journal_page_first 451
_journal_page_last 453
_journal_paper_doi 10.1515/ncrs-2020-0606
_journal_volume 236
_journal_year 2021
_chemical_formula_moiety 'C15 H16 Ce N7 O10'
_chemical_formula_sum 'C15 H16 Ce N7 O10'
_chemical_formula_weight 594.47
_space_group_crystal_system monoclinic
_space_group_IT_number 14
_space_group_name_Hall '-P 2yn'
_space_group_name_H-M_alt 'P 1 21/n 1'
_atom_sites_solution_hydrogens mixed
_cell_angle_alpha 90
_cell_angle_beta 99.536(2)
_cell_angle_gamma 90
_cell_formula_units_Z 4
_cell_length_a 7.8762(12)
_cell_length_b 21.330(3)
_cell_length_c 13.181(2)
_cell_measurement_reflns_used 7372
_cell_measurement_temperature 103(2)
_cell_measurement_theta_max 30.03
_cell_measurement_theta_min 2.47
_cell_volume 2183.8(6)
_computing_cell_refinement 'CrystalClear (Rigaku Inc., 2008)'
_computing_data_collection 'CrystalClear (Rigaku Inc., 2008)'
_computing_data_reduction 'CrystalClear (Rigaku Inc., 2008)'
_computing_molecular_graphics 'Olex2 (Dolomanov et al., 2009)'
_computing_publication_material 'Olex2 (Dolomanov et al., 2009)'
_computing_structure_refinement 'ShelXL (Sheldrick, 2015)'
_computing_structure_solution 'SHELXS-97 (Sheldrick, 1990)'
_diffrn_ambient_temperature 103.15
_diffrn_detector_area_resol_mean 28.5714
_diffrn_measured_fraction_theta_full 0.998
_diffrn_measured_fraction_theta_max 0.997
_diffrn_measurement_device_type AFC10/Saturn724+
_diffrn_measurement_method 'phi and omega scans'
_diffrn_radiation_type MoK\a
_diffrn_radiation_wavelength 0.71073
_diffrn_reflns_av_R_equivalents 0.0321
_diffrn_reflns_av_unetI/netI 0.0315
_diffrn_reflns_Laue_measured_fraction_full 0.998
_diffrn_reflns_Laue_measured_fraction_max 0.997
_diffrn_reflns_limit_h_max 11
_diffrn_reflns_limit_h_min -11
_diffrn_reflns_limit_k_max 29
_diffrn_reflns_limit_k_min -30
_diffrn_reflns_limit_l_max 18
_diffrn_reflns_limit_l_min -15
_diffrn_reflns_number 23110
_diffrn_reflns_point_group_measured_fraction_full 0.998
_diffrn_reflns_point_group_measured_fraction_max 0.997
_diffrn_reflns_theta_full 25.242
_diffrn_reflns_theta_max 30.032
_diffrn_reflns_theta_min 2.791
_exptl_absorpt_coefficient_mu 2.151
_exptl_absorpt_correction_T_max 0.5198
_exptl_absorpt_correction_T_min 0.4126
_exptl_absorpt_correction_type Multi-scans
_exptl_crystal_colour Yellow
_exptl_crystal_density_diffrn 1.808
_exptl_crystal_density_method 'not measured'
_exptl_crystal_description Block
_exptl_crystal_F_000 1172
_exptl_crystal_size_max 0.5
_exptl_crystal_size_mid 0.36
_exptl_crystal_size_min 0.35
_refine_diff_density_max 0.780
_refine_diff_density_min -0.521
_refine_diff_density_rms 0.092
_refine_ls_extinction_coef .
_refine_ls_extinction_method none
_refine_ls_goodness_of_fit_ref 1.067
_refine_ls_hydrogen_treatment mixed
_refine_ls_matrix_type full
_refine_ls_number_parameters 302
_refine_ls_number_reflns 6365
_refine_ls_number_restraints 0
_refine_ls_restrained_S_all 1.067
_refine_ls_R_factor_all 0.0323
_refine_ls_R_factor_gt 0.0285
_refine_ls_shift/su_max 0.003
_refine_ls_shift/su_mean 0.000
_refine_ls_structure_factor_coef Fsqd
_refine_ls_weighting_details 'w=1/[\s^2^(Fo^2^)+(0.0104P)^2^+2.9980P] where P=(Fo^2^+2Fc^2^)/3'
_refine_ls_weighting_scheme calc
_refine_ls_wR_factor_gt 0.0507
_refine_ls_wR_factor_ref 0.0523
_reflns_Friedel_coverage 0.000
_reflns_Friedel_fraction_full .
_reflns_Friedel_fraction_max .
_reflns_number_gt 5978
_reflns_number_total 6365
_reflns_threshold_expression 'I > 2\s(I)'
_cod_data_source_file suppl_j_ncrs-2020-0606_suppl.cif
_cod_data_source_block bo948
_cod_database_code 8104857
_shelx_space_group_comment
;
The symmetry employed for this shelxl refinement is uniquely defined
by the following loop, which should always be used as a source of
symmetry information in preference to the above space-group names.
They are only intended as comments.
;
_shelx_estimated_absorpt_t_max 0.520
_shelx_estimated_absorpt_t_min 0.413
_olex2_refinement_description
;
1. Fixed Uiso
 At 1.2 times of:
  All C(H) groups, All C(H,H) groups
2.a Ternary CH refined with riding coordinates:
 C8(H8)
2.b Secondary CH2 refined with riding coordinates:
 C7(H7A,H7B), C9(H9A,H9B)
2.c Aromatic/amide H refined with riding coordinates:
 C1(H1A), C2(H2), C3(H3), C4(H4), C6(H6), C10(H10), C12(H12), C13(H13),
 C14(H14), C15(H15)
;

loop_
_space_group_symop_operation_xyz
'x, y, z'
'-x+1/2, y+1/2, -z+1/2'
'-x, -y, -z'
'x-1/2, -y-1/2, z-1/2'

loop_
_atom_site_label
_atom_site_type_symbol
_atom_site_fract_x
_atom_site_fract_y
_atom_site_fract_z
_atom_site_U_iso_or_equiv
_atom_site_adp_type
_atom_site_occupancy
_atom_site_site_symmetry_order
_atom_site_calc_flag
_atom_site_refinement_flags_posn
_atom_site_refinement_flags_adp
_atom_site_refinement_flags_occupancy
_atom_site_disorder_assembly
_atom_site_disorder_group
Ce1 Ce 0.30692(2) 0.65738(2) 0.20102(2) 0.00992(3) Uani 1 1 d . . . . .
O1 O 0.17118(19) 0.75521(7) 0.09297(13) 0.0145(3) Uani 1 1 d . . . . .
O2 O 0.4799(2) 0.76431(8) 0.24201(12) 0.0208(3) Uani 1 1 d . . . . .
O3 O 0.4734(2) 0.70351(8) 0.37223(12) 0.0182(3) Uani 1 1 d . . . . .
O4 O 0.6511(2) 0.78244(8) 0.38658(12) 0.0183(3) Uani 1 1 d . . . . .
O5 O 0.4501(2) 0.69399(8) 0.04382(12) 0.0175(3) Uani 1 1 d . . . . .
O6 O 0.3797(3) 0.59627(8) 0.04383(14) 0.0279(4) Uani 1 1 d . . . . .
O7 O 0.5169(2) 0.63187(9) -0.07466(13) 0.0282(4) Uani 1 1 d . . . . .
O8 O 0.6455(2) 0.64563(8) 0.22591(13) 0.0195(3) Uani 1 1 d . . . . .
O9 O 0.5106(2) 0.57112(8) 0.28982(14) 0.0220(4) Uani 1 1 d . . . . .
O10 O 0.7908(2) 0.57080(9) 0.31350(15) 0.0283(4) Uani 1 1 d . . . . .
N1 N 0.1506(2) 0.54200(9) 0.16693(14) 0.0156(4) Uani 1 1 d . . . . .
N2 N -0.0181(2) 0.65209(9) 0.10659(14) 0.0135(3) Uani 1 1 d . . . . .
N3 N 0.0851(2) 0.72711(9) 0.28013(14) 0.0159(4) Uani 1 1 d . . . . .
N4 N 0.1955(3) 0.61797(9) 0.37868(15) 0.0179(4) Uani 1 1 d . . . . .
N5 N 0.5368(2) 0.75083(8) 0.33349(14) 0.0138(3) Uani 1 1 d . . . . .
N6 N 0.4503(2) 0.64061(10) 0.00202(15) 0.0179(4) Uani 1 1 d . . . . .
N7 N 0.6500(3) 0.59462(9) 0.27747(14) 0.0156(4) Uani 1 1 d . . . . .
C1 C 0.2269(3) 0.48667(11) 0.1885(2) 0.0261(5) Uani 1 1 d . . . . .
H1A H 0.3470 0.4861 0.2139 0.031 Uiso 1 1 calc R . . . .
C2 C 0.1397(4) 0.42971(12) 0.1757(2) 0.0300(6) Uani 1 1 d . . . . .
H2 H 0.1997 0.3915 0.1924 0.036 Uiso 1 1 calc R . . . .
C3 C -0.0343(4) 0.42937(11) 0.1387(2) 0.0261(5) Uani 1 1 d . . . . .
H3 H -0.0972 0.3912 0.1313 0.031 Uiso 1 1 calc R . . . .
C4 C -0.1151(3) 0.48598(11) 0.11260(19) 0.0212(5) Uani 1 1 d . . . . .
H4 H -0.2344 0.4874 0.0851 0.025 Uiso 1 1 calc R . . . .
C5 C -0.0189(3) 0.54075(10) 0.12722(17) 0.0150(4) Uani 1 1 d . . . . .
C6 C -0.1019(3) 0.60088(11) 0.09589(17) 0.0159(4) Uani 1 1 d . . . . .
H6 H -0.2207 0.6016 0.0670 0.019 Uiso 1 1 calc R . . . .
C7 C -0.1129(3) 0.70985(10) 0.07100(17) 0.0158(4) Uani 1 1 d . . . . .
H7A H -0.2221 0.7116 0.0989 0.019 Uiso 1 1 calc R . . . .
H7B H -0.1411 0.7098 -0.0050 0.019 Uiso 1 1 calc R . . . .
C8 C -0.0034(3) 0.76679(10) 0.10696(17) 0.0149(4) Uani 1 1 d . . . . .
H8 H -0.0492 0.8043 0.0657 0.018 Uiso 1 1 calc R . . . .
C9 C 0.0077(3) 0.78097(11) 0.22065(18) 0.0208(5) Uani 1 1 d . . . . .
H9A H 0.0789 0.8188 0.2389 0.025 Uiso 1 1 calc R . . . .
H9B H -0.1088 0.7890 0.2366 0.025 Uiso 1 1 calc R . . . .
C10 C 0.0271(3) 0.71220(11) 0.36152(17) 0.0176(4) Uani 1 1 d . . . . .
H10 H -0.0598 0.7372 0.3835 0.021 Uiso 1 1 calc R . . . .
C11 C 0.0928(3) 0.65723(11) 0.42135(17) 0.0163(4) Uani 1 1 d . . . . .
C12 C 0.0474(4) 0.64682(13) 0.5178(2) 0.0272(6) Uani 1 1 d . . . . .
H12 H -0.0243 0.6757 0.5457 0.033 Uiso 1 1 calc R . . . .
C13 C 0.1085(4) 0.59372(15) 0.5723(2) 0.0379(7) Uani 1 1 d . . . . .
H13 H 0.0801 0.5856 0.6383 0.046 Uiso 1 1 calc R . . . .
C14 C 0.2112(4) 0.55284(14) 0.5288(2) 0.0369(7) Uani 1 1 d . . . . .
H14 H 0.2534 0.5157 0.5640 0.044 Uiso 1 1 calc R . . . .
C15 C 0.2522(4) 0.56669(12) 0.4328(2) 0.0280(6) Uani 1 1 d . . . . .
H15 H 0.3241 0.5384 0.4039 0.034 Uiso 1 1 calc R . . . .
H1 H 0.175(4) 0.7499(15) 0.031(3) 0.037(9) Uiso 1 1 d . . . . .

loop_
_atom_site_aniso_label
_atom_site_aniso_U_11
_atom_site_aniso_U_22
_atom_site_aniso_U_33
_atom_site_aniso_U_23
_atom_site_aniso_U_13
_atom_site_aniso_U_12
Ce1 0.00861(5) 0.01151(5) 0.00957(6) 0.00013(4) 0.00134(4) -0.00107(4)
O1 0.0109(7) 0.0185(8) 0.0140(8) 0.0012(6) 0.0018(6) -0.0008(6)
O2 0.0253(9) 0.0207(8) 0.0139(8) 0.0025(6) -0.0044(7) -0.0040(7)
O3 0.0197(8) 0.0206(8) 0.0146(8) 0.0001(6) 0.0035(6) -0.0057(6)
O4 0.0165(8) 0.0188(8) 0.0179(8) -0.0055(6) -0.0022(6) -0.0041(6)
O5 0.0157(8) 0.0216(8) 0.0153(8) 0.0017(6) 0.0028(6) 0.0007(6)
O6 0.0383(11) 0.0251(9) 0.0236(10) -0.0085(7) 0.0148(8) -0.0123(8)
O7 0.0291(10) 0.0427(11) 0.0156(9) -0.0004(8) 0.0119(7) 0.0076(8)
O8 0.0171(8) 0.0227(8) 0.0191(9) 0.0056(6) 0.0046(6) 0.0002(6)
O9 0.0167(8) 0.0209(8) 0.0279(10) 0.0037(7) 0.0026(7) 0.0008(6)
O10 0.0145(8) 0.0371(11) 0.0323(11) 0.0125(8) 0.0006(7) 0.0078(7)
N1 0.0164(9) 0.0138(9) 0.0164(9) -0.0018(7) 0.0025(7) -0.0022(7)
N2 0.0118(8) 0.0171(9) 0.0116(9) 0.0000(7) 0.0018(6) -0.0008(7)
N3 0.0164(9) 0.0180(9) 0.0126(9) -0.0018(7) 0.0005(7) 0.0019(7)
N4 0.0183(9) 0.0193(9) 0.0170(10) 0.0028(7) 0.0056(7) -0.0015(7)
N5 0.0116(8) 0.0148(8) 0.0147(9) -0.0031(7) 0.0012(7) 0.0009(6)
N6 0.0131(9) 0.0281(10) 0.0123(9) -0.0008(8) 0.0014(7) 0.0021(7)
N7 0.0209(10) 0.0175(9) 0.0090(9) 0.0021(7) 0.0043(7) 0.0068(7)
C1 0.0241(13) 0.0168(11) 0.0361(15) -0.0004(10) 0.0013(11) 0.0006(9)
C2 0.0369(15) 0.0137(11) 0.0381(16) -0.0028(10) 0.0026(12) -0.0001(10)
C3 0.0325(14) 0.0156(11) 0.0306(14) -0.0044(10) 0.0062(11) -0.0081(10)
C4 0.0194(11) 0.0204(11) 0.0240(13) -0.0068(9) 0.0042(9) -0.0071(9)
C5 0.0162(10) 0.0167(10) 0.0130(10) -0.0050(8) 0.0047(8) -0.0038(8)
C6 0.0101(10) 0.0225(11) 0.0148(11) -0.0023(8) 0.0015(8) -0.0030(8)
C7 0.0133(10) 0.0191(11) 0.0141(11) 0.0049(8) -0.0002(8) -0.0010(8)
C8 0.0121(10) 0.0168(10) 0.0159(11) 0.0028(8) 0.0022(8) 0.0031(8)
C9 0.0240(12) 0.0214(11) 0.0170(12) -0.0004(9) 0.0038(9) 0.0077(9)
C10 0.0152(10) 0.0249(12) 0.0132(11) -0.0050(9) 0.0040(8) 0.0009(9)
C11 0.0159(10) 0.0174(10) 0.0160(11) -0.0005(8) 0.0039(8) -0.0038(8)
C12 0.0285(14) 0.0352(15) 0.0203(13) 0.0008(11) 0.0115(10) -0.0022(11)
C13 0.0486(19) 0.0449(18) 0.0242(15) 0.0111(13) 0.0175(13) -0.0022(14)
C14 0.0473(18) 0.0339(15) 0.0331(16) 0.0167(13) 0.0172(14) 0.0044(13)
C15 0.0345(15) 0.0232(12) 0.0290(14) 0.0092(10) 0.0130(11) 0.0044(11)

loop_
_atom_type_symbol
_atom_type_description
_atom_type_scat_dispersion_real
_atom_type_scat_dispersion_imag
_atom_type_scat_source
C C 0.0033 0.0016 'International Tables Vol C Tables 4.2.6.8 and 6.1.1.4'
H H 0.0000 0.0000 'International Tables Vol C Tables 4.2.6.8 and 6.1.1.4'
N N 0.0061 0.0033 'International Tables Vol C Tables 4.2.6.8 and 6.1.1.4'
O O 0.0106 0.0060 'International Tables Vol C Tables 4.2.6.8 and 6.1.1.4'
Ce Ce -0.2486 2.6331 'International Tables Vol C Tables 4.2.6.8 and 6.1.1.4'

loop_
_geom_angle_atom_site_label_1
_geom_angle_atom_site_label_2
_geom_angle_atom_site_label_3
_geom_angle
_geom_angle_site_symmetry_1
_geom_angle_site_symmetry_3
O1 Ce1 O2 65.31(5) . .
O1 Ce1 N1 119.10(5) . .
O1 Ce1 N2 60.66(5) . .
O1 Ce1 N4 122.57(5) . .
O2 Ce1 N1 175.46(5) . .
O2 Ce1 N4 108.17(5) . .
O3 Ce1 O1 105.55(5) . .
O3 Ce1 O2 48.31(5) . .
O3 Ce1 O5 110.43(5) . .
O3 Ce1 O8 64.93(5) . .
O3 Ce1 N1 128.70(5) . .
O3 Ce1 N2 136.77(5) . .
O3 Ce1 N3 73.50(6) . .
O3 Ce1 N4 64.30(5) . .
O5 Ce1 O1 62.06(5) . .
O5 Ce1 O2 68.59(5) . .
O5 Ce1 O8 64.63(5) . .
O5 Ce1 N1 111.98(5) . .
O5 Ce1 N2 98.57(5) . .
O5 Ce1 N3 122.78(5) . .
O5 Ce1 N4 173.27(5) . .
O6 Ce1 O1 95.13(6) . .
O6 Ce1 O2 114.79(5) . .
O6 Ce1 O3 137.37(6) . .
O6 Ce1 O5 48.73(5) . .
O6 Ce1 O8 72.51(6) . .
O6 Ce1 N1 64.67(5) . .
O6 Ce1 N2 85.85(6) . .
O6 Ce1 N3 148.06(6) . .
O6 Ce1 N4 131.89(6) . .
O8 Ce1 O1 116.75(5) . .
O8 Ce1 O2 65.47(5) . .
O8 Ce1 N1 110.47(5) . .
O8 Ce1 N2 158.09(5) . .
O8 Ce1 N4 108.74(5) . .
O9 Ce1 O1 165.24(5) . .
O9 Ce1 O2 105.00(5) . .
O9 Ce1 O3 72.06(6) . .
O9 Ce1 O5 104.60(5) . .
O9 Ce1 O6 78.55(6) . .
O9 Ce1 O8 48.71(5) . .
O9 Ce1 N1 70.46(6) . .
O9 Ce1 N2 131.16(6) . .
O9 Ce1 N3 128.56(6) . .
O9 Ce1 N4 70.18(6) . .
N1 Ce1 N4 70.76(6) . .
N2 Ce1 O2 123.48(5) . .
N2 Ce1 N1 61.05(6) . .
N2 Ce1 N4 88.13(6) . .
N3 Ce1 O1 62.20(5) . .
N3 Ce1 O2 77.71(6) . .
N3 Ce1 O8 136.46(6) . .
N3 Ce1 N1 105.13(6) . .
N3 Ce1 N2 63.84(6) . .
N3 Ce1 N4 60.82(6) . .
Ce1 O1 H1 110(2) . .
C8 O1 Ce1 112.05(12) . .
C8 O1 H1 110(2) . .
N5 O2 Ce1 95.08(12) . .
N5 O3 Ce1 97.29(12) . .
N6 O5 Ce1 96.15(12) . .
N6 O6 Ce1 98.24(13) . .
N7 O8 Ce1 94.87(12) . .
N7 O9 Ce1 98.56(13) . .
C1 N1 Ce1 125.65(16) . .
C1 N1 C5 116.5(2) . .
C5 N1 Ce1 117.82(14) . .
C6 N2 Ce1 122.03(15) . .
C6 N2 C7 117.12(19) . .
C7 N2 Ce1 120.70(13) . .
C9 N3 Ce1 118.33(13) . .
C10 N3 Ce1 123.05(15) . .
C10 N3 C9 118.11(19) . .
C11 N4 Ce1 117.42(14) . .
C15 N4 Ce1 125.02(16) . .
C15 N4 C11 117.0(2) . .
O2 N5 O3 117.97(18) . .
O4 N5 O2 121.97(19) . .
O4 N5 O3 120.06(18) . .
O5 N6 O6 116.73(18) . .
O7 N6 O5 121.8(2) . .
O7 N6 O6 121.5(2) . .
O9 N7 O8 117.75(18) . .
O10 N7 O8 119.70(19) . .
O10 N7 O9 122.55(19) . .
N1 C1 H1A 118.3 . .
N1 C1 C2 123.5(2) . .
C2 C1 H1A 118.3 . .
C1 C2 H2 120.3 . .
C3 C2 C1 119.3(2) . .
C3 C2 H2 120.3 . .
C2 C3 H3 120.8 . .
C2 C3 C4 118.3(2) . .
C4 C3 H3 120.8 . .
C3 C4 H4 120.6 . .
C3 C4 C5 118.9(2) . .
C5 C4 H4 120.6 . .
N1 C5 C4 123.5(2) . .
N1 C5 C6 117.22(19) . .
C4 C5 C6 119.3(2) . .
N2 C6 C5 121.4(2) . .
N2 C6 H6 119.3 . .
C5 C6 H6 119.3 . .
N2 C7 H7A 109.7 . .
N2 C7 H7B 109.7 . .
N2 C7 C8 109.70(17) . .
H7A C7 H7B 108.2 . .
C8 C7 H7A 109.7 . .
C8 C7 H7B 109.7 . .
O1 C8 C7 109.15(17) . .
O1 C8 H8 109.5 . .
O1 C8 C9 105.13(18) . .
C7 C8 H8 109.5 . .
C9 C8 C7 113.86(19) . .
C9 C8 H8 109.5 . .
N3 C9 C8 108.84(18) . .
N3 C9 H9A 109.9 . .
N3 C9 H9B 109.9 . .
C8 C9 H9A 109.9 . .
C8 C9 H9B 109.9 . .
H9A C9 H9B 108.3 . .
N3 C10 H10 119.6 . .
N3 C10 C11 120.8(2) . .
C11 C10 H10 119.6 . .
N4 C11 C10 117.2(2) . .
N4 C11 C12 122.9(2) . .
C12 C11 C10 119.9(2) . .
C11 C12 H12 120.5 . .
C13 C12 C11 118.9(2) . .
C13 C12 H12 120.5 . .
C12 C13 H13 120.6 . .
C14 C13 C12 118.7(3) . .
C14 C13 H13 120.6 . .
C13 C14 H14 120.5 . .
C13 C14 C15 119.1(3) . .
C15 C14 H14 120.5 . .
N4 C15 C14 123.4(3) . .
N4 C15 H15 118.3 . .
C14 C15 H15 118.3 . .

loop_
_geom_bond_atom_site_label_1
_geom_bond_atom_site_label_2
_geom_bond_distance
_geom_bond_site_symmetry_2
Ce1 O1 2.6498(16) .
Ce1 O2 2.6657(17) .
Ce1 O3 2.6076(16) .
Ce1 O5 2.6362(16) .
Ce1 O6 2.5909(17) .
Ce1 O8 2.6442(17) .
Ce1 O9 2.5897(17) .
Ce1 N1 2.7551(18) .
Ce1 N2 2.6572(18) .
Ce1 N3 2.6375(19) .
Ce1 N4 2.7643(19) .
O1 C8 1.439(3) .
O1 H1 0.83(3) .
O2 N5 1.248(2) .
O3 N5 1.270(2) .
O4 N5 1.244(2) .
O5 N6 1.265(3) .
O6 N6 1.268(3) .
O7 N6 1.228(2) .
O8 N7 1.280(2) .
O9 N7 1.242(2) .
O10 N7 1.241(2) .
N1 C1 1.333(3) .
N1 C5 1.351(3) .
N2 C6 1.272(3) .
N2 C7 1.476(3) .
N3 C9 1.466(3) .
N3 C10 1.274(3) .
N4 C11 1.350(3) .
N4 C15 1.341(3) .
C1 H1A 0.9500 .
C1 C2 1.392(3) .
C2 H2 0.9500 .
C2 C3 1.376(4) .
C3 H3 0.9500 .
C3 C4 1.382(4) .
C4 H4 0.9500 .
C4 C5 1.388(3) .
C5 C6 1.468(3) .
C6 H6 0.9500 .
C7 H7A 0.9900 .
C7 H7B 0.9900 .
C7 C8 1.519(3) .
C8 H8 1.0000 .
C8 C9 1.517(3) .
C9 H9A 0.9900 .
C9 H9B 0.9900 .
C10 H10 0.9500 .
C10 C11 1.459(3) .
C11 C12 1.395(3) .
C12 H12 0.9500 .
C12 C13 1.384(4) .
C13 H13 0.9500 .
C13 C14 1.377(4) .
C14 H14 0.9500 .
C14 C15 1.389(4) .
C15 H15 0.9500 .

loop_
_geom_torsion_atom_site_label_1
_geom_torsion_atom_site_label_2
_geom_torsion_atom_site_label_3
_geom_torsion_atom_site_label_4
_geom_torsion
_geom_torsion_site_symmetry_1
_geom_torsion_site_symmetry_2
_geom_torsion_site_symmetry_3
_geom_torsion_site_symmetry_4
Ce1 O1 C8 C7 -60.78(18) . . . .
Ce1 O1 C8 C9 61.72(18) . . . .
Ce1 O2 N5 O3 -11.63(19) . . . .
Ce1 O2 N5 O4 168.89(17) . . . .
Ce1 O3 N5 O2 11.94(19) . . . .
Ce1 O3 N5 O4 -168.57(16) . . . .
Ce1 O5 N6 O6 3.9(2) . . . .
Ce1 O5 N6 O7 -175.41(18) . . . .
Ce1 O6 N6 O5 -4.0(2) . . . .
Ce1 O6 N6 O7 175.33(18) . . . .
Ce1 O8 N7 O9 3.45(19) . . . .
Ce1 O8 N7 O10 -176.08(18) . . . .
Ce1 O9 N7 O8 -3.5(2) . . . .
Ce1 O9 N7 O10 175.97(18) . . . .
Ce1 N1 C1 C2 175.9(2) . . . .
Ce1 N1 C5 C4 -175.74(17) . . . .
Ce1 N1 C5 C6 6.0(2) . . . .
Ce1 N2 C6 C5 -5.4(3) . . . .
Ce1 N2 C7 C8 -5.8(2) . . . .
Ce1 N3 C9 C8 29.8(2) . . . .
Ce1 N3 C10 C11 5.3(3) . . . .
Ce1 N4 C11 C10 9.7(3) . . . .
Ce1 N4 C11 C12 -170.98(19) . . . .
Ce1 N4 C15 C14 170.9(2) . . . .
O1 C8 C9 N3 -58.9(2) . . . .
N1 C1 C2 C3 0.2(4) . . . .
N1 C5 C6 N2 -0.7(3) . . . .
N2 C7 C8 O1 42.4(2) . . . .
N2 C7 C8 C9 -74.7(2) . . . .
N3 C10 C11 N4 -10.2(3) . . . .
N3 C10 C11 C12 170.4(2) . . . .
N4 C11 C12 C13 -0.6(4) . . . .
C1 N1 C5 C4 2.7(3) . . . .
C1 N1 C5 C6 -175.6(2) . . . .
C1 C2 C3 C4 1.9(4) . . . .
C2 C3 C4 C5 -1.6(4) . . . .
C3 C4 C5 N1 -0.7(4) . . . .
C3 C4 C5 C6 177.6(2) . . . .
C4 C5 C6 N2 -179.0(2) . . . .
C5 N1 C1 C2 -2.5(4) . . . .
C6 N2 C7 C8 169.83(19) . . . .
C7 N2 C6 C5 178.96(19) . . . .
C7 C8 C9 N3 60.5(2) . . . .
C9 N3 C10 C11 176.9(2) . . . .
C10 N3 C9 C8 -142.2(2) . . . .
C10 C11 C12 C13 178.7(3) . . . .
C11 N4 C15 C14 -0.3(4) . . . .
C11 C12 C13 C14 -0.4(5) . . . .
C12 C13 C14 C15 1.0(5) . . . .
C13 C14 C15 N4 -0.6(5) . . . .
C15 N4 C11 C10 -178.4(2) . . . .
C15 N4 C11 C12 0.9(4) . . . .
